data_1546141
loop_
_publ_author_name
'Yan, Hong'
'Li, Xiang'
'Yin, Yongheng'
'Lu, Changsheng'
'Tong, Xiao'
'Zhao, Qiang'

_publ_section_title
;
 Using highly emissive and environmentally sensitive
 o-carborane-functionalized metallophosphors to monitor mitochondrial
 polarity
;
_journal_name_full 'Chem. Sci.'
_journal_paper_doi 10.1039/C7SC00160F
_journal_year 2017
_chemical_formula_sum 'C35 H32 B10 F10 Ir N4 P'
_chemical_formula_weight 1029.92
_chemical_name_systematic
; 
 ? 
;
_space_group_IT_number 14
_symmetry_cell_setting monoclinic
_symmetry_space_group_name_Hall '-P 2ybc'
_symmetry_space_group_name_H-M 'P 1 21/c 1'
_atom_sites_solution_hydrogens geom
_atom_sites_solution_primary direct
_atom_sites_solution_secondary difmap
_audit_creation_method SHELXL-97
_audit_update_record
;
2016-07-28 deposited with the CCDC.
2017-05-30 downloaded from the CCDC.
;
_cell_angle_alpha 90.00
_cell_angle_beta 99.6930(10)
_cell_angle_gamma 90.00
_cell_formula_units_Z 4
_cell_length_a 19.3966(13)
_cell_length_b 11.8557(8)
_cell_length_c 19.0311(13)
_cell_measurement_reflns_used 23133
_cell_measurement_temperature 296(2)
_cell_measurement_theta_max 25.01
_cell_measurement_theta_min 1.06
_cell_volume 4313.9(5)
_computing_structure_refinement 'SHELXL-97 (Sheldrick, 1997)'
_computing_structure_solution 'SHELXS-97 (Sheldrick, 1990)'
_diffrn_ambient_temperature 296(2)
_diffrn_measured_fraction_theta_full 0.994
_diffrn_measured_fraction_theta_max 0.994
_diffrn_measurement_device_type 'CCD area detector'
_diffrn_radiation_monochromator graphite
_diffrn_radiation_source 'fine-focus sealed tube'
_diffrn_radiation_type MoK\a
_diffrn_radiation_wavelength 0.71073
_diffrn_reflns_av_R_equivalents 0.0548
_diffrn_reflns_av_sigmaI/netI 0.0486
_diffrn_reflns_limit_h_max 23
_diffrn_reflns_limit_h_min -23
_diffrn_reflns_limit_k_max 14
_diffrn_reflns_limit_k_min -14
_diffrn_reflns_limit_l_max 22
_diffrn_reflns_limit_l_min -20
_diffrn_reflns_number 30961
_diffrn_reflns_theta_full 25.01
_diffrn_reflns_theta_max 25.01
_diffrn_reflns_theta_min 2.02
_exptl_absorpt_coefficient_mu 3.207
_exptl_absorpt_correction_T_max 0.5809
_exptl_absorpt_correction_T_min 0.5011
_exptl_absorpt_correction_type multi-scan
_exptl_absorpt_process_details SADABS
_exptl_crystal_colour yellow
_exptl_crystal_density_diffrn 1.586
_exptl_crystal_density_method 'not measured'
_exptl_crystal_description power
_exptl_crystal_F_000 2008
_exptl_crystal_size_max 0.25
_exptl_crystal_size_mid 0.23
_exptl_crystal_size_min 0.19
_refine_diff_density_max 2.048
_refine_diff_density_min -1.454
_refine_diff_density_rms 0.133
_refine_ls_extinction_method none
_refine_ls_goodness_of_fit_ref 1.091
_refine_ls_hydrogen_treatment mixed
_refine_ls_matrix_type full
_refine_ls_number_parameters 561
_refine_ls_number_reflns 7562
_refine_ls_number_restraints 0
_refine_ls_restrained_S_all 1.091
_refine_ls_R_factor_all 0.0332
_refine_ls_R_factor_gt 0.0312
_refine_ls_shift/su_max 0.004
_refine_ls_shift/su_mean 0.000
_refine_ls_structure_factor_coef Fsqd
_refine_ls_weighting_details 'calc w=1/[\s^2^(Fo^2^)+(0.0163P)^2^+17.7434P] where P=(Fo^2^+2Fc^2^)/3'
_refine_ls_weighting_scheme calc
_refine_ls_wR_factor_gt 0.0821
_refine_ls_wR_factor_ref 0.0840
_reflns_number_gt 7058
_reflns_number_total 7562
_reflns_threshold_expression >2sigma(I)
_cod_data_source_file c7sc00160f2.cif
_cod_data_source_block 2b
_cod_depositor_comments
;
The following automatic conversions were performed:

'_symmetry_cell_setting' value 'Monoclinic' changed to 'monoclinic'
according to
/home/data/users/saulius/crontab/automatic-downloads/rss-feeds/RSC/lib/dictionaries/cif_core.dic
dictionary named 'cif_core.dic' version 2.4.2 from 2011-04-26.

'_exptl_absorpt_correction_type' value 'MULTI-SCAN' changed to
'multi-scan' according to
/home/data/users/saulius/crontab/automatic-downloads/rss-feeds/RSC/lib/dictionaries/cif_core.dic
dictionary named 'cif_core.dic' version 2.4.2 from 2011-04-26.

Automatic conversion script
Id: cif_fix_values 4973 2017-02-22 13:04:09Z antanas 
;
_cod_original_sg_symbol_H-M P2(1)/c
_cod_original_formula_sum 'C35 H32 B10 F10 Ir N4 P '
_cod_database_code 1546141
_platon_squeeze_void_probe_radius 1.20

loop_
_symmetry_equiv_pos_as_xyz
'x, y, z'
'-x, y+1/2, -z+1/2'
'-x, -y, -z'
'x, -y-1/2, z-1/2'

loop_
_atom_site_label
_atom_site_type_symbol
_atom_site_fract_x
_atom_site_fract_y
_atom_site_fract_z
_atom_site_U_iso_or_equiv
_atom_site_adp_type
_atom_site_occupancy
_atom_site_symmetry_multiplicity
_atom_site_calc_flag
_atom_site_refinement_flags
B3 B 0.7280(3) 1.1963(4) 0.7334(3) 0.0212(11) Uani 1 1 d .
H1 H 0.7213 1.1897 0.6750 0.025 Uiso 1 1 calc R
B8 B 0.7522(3) 1.3245(5) 0.7795(3) 0.0256(12) Uani 1 1 d .
H2 H 0.7607 1.4025 0.7508 0.031 Uiso 1 1 calc R
B9 B 0.6675(3) 1.2665(5) 0.7775(3) 0.0226(11) Uani 1 1 d .
H3 H 0.6204 1.3065 0.7474 0.027 Uiso 1 1 calc R
B7 B 0.8047(3) 1.2910(5) 0.8624(3) 0.0266(12) Uani 1 1 d .
H4 H 0.8471 1.3468 0.8873 0.032 Uiso 1 1 calc R
B11 B 0.7524(3) 1.2130(4) 0.9137(3) 0.0237(12) Uani 1 1 d .
H5 H 0.7605 1.2187 0.9722 0.028 Uiso 1 1 calc R
B6 B 0.8123(3) 1.1420(5) 0.8687(3) 0.0229(11) Uani 1 1 d .
H6 H 0.8597 1.1004 0.8970 0.028 Uiso 1 1 calc R
B10 B 0.6667(3) 1.1982(5) 0.8617(3) 0.0223(11) Uani 1 1 d .
H7 H 0.6195 1.1945 0.8865 0.027 Uiso 1 1 calc R
B12 B 0.7147(3) 1.3264(5) 0.8577(3) 0.0250(12) Uani 1 1 d .
H8 H 0.6982 1.4056 0.8799 0.030 Uiso 1 1 calc R
B5 B 0.7277(3) 1.0847(5) 0.8683(3) 0.0219(11) Uani 1 1 d .
H9 H 0.7200 1.0063 0.8968 0.026 Uiso 1 1 calc R
B4 B 0.6752(3) 1.1182(4) 0.7847(3) 0.0192(10) Uani 1 1 d .
H10 H 0.6336 1.0612 0.7594 0.023 Uiso 1 1 calc R
C1 C 0.7634(2) 1.0913(4) 0.7916(2) 0.0171(9) Uani 1 1 d .
C2 C 0.8724(3) 1.2094(4) 0.7532(3) 0.0294(12) Uani 1 1 d .
H2A H 0.9008 1.1457 0.7705 0.044 Uiso 1 1 calc R
H2B H 0.8986 1.2776 0.7642 0.044 Uiso 1 1 calc R
H2C H 0.8584 1.2032 0.7025 0.044 Uiso 1 1 calc R
C3 C 0.7860(2) 0.9850(4) 0.7584(2) 0.0174(9) Uani 1 1 d .
C4 C 0.7465(2) 0.9474(4) 0.6958(2) 0.0156(9) Uani 1 1 d .
H4A H 0.7095 0.9920 0.6741 0.019 Uiso 1 1 calc R
C5 C 0.8129(2) 0.7860(3) 0.6939(2) 0.0154(9) Uani 1 1 d .
C6 C 0.8558(2) 0.8191(4) 0.7570(2) 0.0171(9) Uani 1 1 d .
H6A H 0.8934 0.7743 0.7769 0.020 Uiso 1 1 calc R
C7 C 0.8420(2) 0.9179(4) 0.7895(2) 0.0183(9) Uani 1 1 d .
H7A H 0.8698 0.9400 0.8320 0.022 Uiso 1 1 calc R
C8 C 0.8215(2) 0.6790(4) 0.6559(2) 0.0168(9) Uani 1 1 d .
C9 C 0.8770(3) 0.6064(4) 0.6750(3) 0.0250(10) Uani 1 1 d .
H9A H 0.9132 0.6253 0.7117 0.030 Uiso 1 1 calc R
C10 C 0.8783(3) 0.5051(4) 0.6390(3) 0.0331(12) Uani 1 1 d .
H10A H 0.9146 0.4540 0.6520 0.040 Uiso 1 1 calc R
C11 C 0.8246(3) 0.4814(4) 0.5836(3) 0.0325(12) Uani 1 1 d .
H11 H 0.8244 0.4139 0.5586 0.039 Uiso 1 1 calc R
C12 C 0.7717(2) 0.5579(4) 0.5656(2) 0.0230(10) Uani 1 1 d .
H12 H 0.7362 0.5414 0.5277 0.028 Uiso 1 1 calc R
C13 C 0.6357(2) 0.6298(4) 0.6779(2) 0.0177(9) Uani 1 1 d .
H13 H 0.6743 0.5852 0.6740 0.021 Uiso 1 1 calc R
C14 C 0.5890(2) 0.5933(4) 0.7206(2) 0.0218(10) Uani 1 1 d .
H14 H 0.5968 0.5265 0.7463 0.026 Uiso 1 1 calc R
C15 C 0.5308(2) 0.6581(4) 0.7242(2) 0.0218(10) Uani 1 1 d .
H15 H 0.4979 0.6344 0.7514 0.026 Uiso 1 1 calc R
C16 C 0.5215(2) 0.7582(4) 0.6872(2) 0.0192(9) Uani 1 1 d .
H16 H 0.4821 0.8020 0.6893 0.023 Uiso 1 1 calc R
C17 C 0.5706(2) 0.7941(4) 0.6468(2) 0.0158(9) Uani 1 1 d .
C18 C 0.5695(2) 0.9001(4) 0.6068(2) 0.0143(8) Uani 1 1 d .
C19 C 0.5239(2) 0.9902(4) 0.6092(2) 0.0189(9) Uani 1 1 d .
C20 C 0.5280(2) 1.0895(4) 0.5747(3) 0.0227(10) Uani 1 1 d .
H20 H 0.4970 1.1483 0.5780 0.027 Uiso 1 1 calc R
C21 C 0.5810(2) 1.0985(4) 0.5345(3) 0.0233(10) Uani 1 1 d .
C22 C 0.6284(2) 1.0144(4) 0.5284(2) 0.0183(9) Uani 1 1 d .
H22 H 0.6629 1.0250 0.5005 0.022 Uiso 1 1 calc R
C23 C 0.6242(2) 0.9126(3) 0.5648(2) 0.0131(8) Uani 1 1 d .
C24 C 0.6357(2) 0.7126(3) 0.4874(2) 0.0147(9) Uani 1 1 d .
C25 C 0.5740(2) 0.6483(4) 0.4840(2) 0.0190(9) Uani 1 1 d .
H25 H 0.5544 0.6366 0.5248 0.023 Uiso 1 1 calc R
C26 C 0.5432(2) 0.6034(4) 0.4202(3) 0.0214(10) Uani 1 1 d .
C27 C 0.5705(2) 0.6154(4) 0.3576(2) 0.0201(9) Uani 1 1 d .
H27 H 0.5488 0.5829 0.3151 0.024 Uiso 1 1 calc R
C28 C 0.6304(2) 0.6770(4) 0.3613(2) 0.0166(9) Uani 1 1 d .
C29 C 0.6634(2) 0.7297(3) 0.4236(2) 0.0142(8) Uani 1 1 d .
C30 C 0.7252(2) 0.8013(3) 0.4307(2) 0.0147(9) Uani 1 1 d .
C31 C 0.7613(2) 0.8346(4) 0.3761(2) 0.0217(10) Uani 1 1 d .
H31 H 0.7467 0.8088 0.3299 0.026 Uiso 1 1 calc R
C32 C 0.8180(2) 0.9052(4) 0.3907(3) 0.0237(10) Uani 1 1 d .
H32 H 0.8416 0.9276 0.3544 0.028 Uiso 1 1 calc R
C33 C 0.8400(2) 0.9431(4) 0.4604(3) 0.0205(9) Uani 1 1 d .
H33 H 0.8785 0.9904 0.4713 0.025 Uiso 1 1 calc R
C34 C 0.8031(2) 0.9085(4) 0.5124(2) 0.0175(9) Uani 1 1 d .
H34 H 0.8173 0.9339 0.5589 0.021 Uiso 1 1 calc R
C35 C 0.8080(3) 1.2119(4) 0.7885(3) 0.0227(10) Uani 1 1 d .
F1 F 0.97978(15) 0.9794(3) 0.74643(15) 0.0339(7) Uani 1 1 d .
F2 F 0.97058(18) 0.8524(3) 0.65528(19) 0.0427(8) Uani 1 1 d .
F3 F 0.90729(15) 1.0127(3) 0.64265(17) 0.0376(7) Uani 1 1 d .
F4 F 0.99756(18) 0.9906(3) 0.58238(16) 0.0426(8) Uani 1 1 d .
F5 F 1.00636(15) 1.1163(2) 0.67301(15) 0.0309(6) Uani 1 1 d .
F6 F 1.06965(15) 0.9573(3) 0.68640(19) 0.0397(8) Uani 1 1 d .
F7 F 0.47176(14) 0.9799(2) 0.64840(15) 0.0294(6) Uani 1 1 d .
F8 F 0.58584(17) 1.1972(2) 0.49901(18) 0.0376(8) Uani 1 1 d .
F9 F 0.48338(15) 0.5439(3) 0.41727(15) 0.0355(7) Uani 1 1 d .
F10 F 0.65859(14) 0.6850(2) 0.30099(13) 0.0231(6) Uani 1 1 d .
Ir1 Ir 0.691702(8) 0.783689(13) 0.574252(8) 0.01169(7) Uani 1 1 d .
N1 N 0.62697(19) 0.7282(3) 0.64157(19) 0.0149(7) Uani 1 1 d .
N2 N 0.74725(17) 0.8393(3) 0.49863(19) 0.0146(7) Uani 1 1 d .
N3 N 0.75878(18) 0.8503(3) 0.66467(18) 0.0144(7) Uani 1 1 d .
N4 N 0.76890(18) 0.6556(3) 0.60062(19) 0.0154(7) Uani 1 1 d .
P1 P 0.98812(6) 0.98461(11) 0.66396(7) 0.0247(3) Uani 1 1 d .

loop_
_atom_site_aniso_label
_atom_site_aniso_U_11
_atom_site_aniso_U_22
_atom_site_aniso_U_33
_atom_site_aniso_U_23
_atom_site_aniso_U_13
_atom_site_aniso_U_12
B3 0.025(3) 0.020(2) 0.019(3) 0.003(2) 0.006(2) -0.001(2)
B8 0.034(3) 0.017(2) 0.030(3) -0.007(2) 0.015(2) 0.000(2)
B9 0.023(3) 0.024(3) 0.022(3) -0.003(2) 0.009(2) 0.007(2)
B7 0.026(3) 0.022(3) 0.033(3) -0.011(2) 0.008(2) -0.004(2)
B11 0.024(3) 0.024(3) 0.024(3) -0.006(2) 0.005(2) 0.000(2)
B6 0.021(3) 0.024(3) 0.022(3) -0.009(2) 0.000(2) -0.001(2)
B10 0.021(3) 0.026(3) 0.021(3) -0.005(2) 0.008(2) 0.000(2)
B12 0.025(3) 0.024(3) 0.027(3) -0.008(2) 0.008(2) -0.002(2)
B5 0.023(3) 0.026(3) 0.018(3) -0.004(2) 0.007(2) -0.003(2)
B4 0.016(2) 0.023(3) 0.019(2) -0.002(2) 0.005(2) 0.000(2)
C1 0.017(2) 0.015(2) 0.019(2) -0.0042(17) 0.0039(17) -0.0034(17)
C2 0.023(3) 0.027(3) 0.042(3) -0.011(2) 0.017(2) -0.007(2)
C3 0.017(2) 0.017(2) 0.019(2) 0.0000(18) 0.0073(17) -0.0030(17)
C4 0.015(2) 0.017(2) 0.016(2) 0.0013(17) 0.0064(17) -0.0005(17)
C5 0.015(2) 0.015(2) 0.016(2) 0.0027(16) 0.0036(17) -0.0035(16)
C6 0.014(2) 0.020(2) 0.017(2) 0.0016(18) 0.0021(17) 0.0014(17)
C7 0.018(2) 0.020(2) 0.016(2) -0.0003(18) 0.0010(17) -0.0031(18)
C8 0.015(2) 0.022(2) 0.013(2) 0.0008(18) 0.0037(17) -0.0008(18)
C9 0.024(2) 0.021(2) 0.027(3) -0.005(2) -0.004(2) 0.0058(19)
C10 0.029(3) 0.028(3) 0.039(3) -0.006(2) -0.002(2) 0.011(2)
C11 0.034(3) 0.026(3) 0.035(3) -0.013(2) -0.002(2) 0.010(2)
C12 0.024(2) 0.024(2) 0.020(2) -0.0074(19) -0.0006(19) 0.0022(19)
C13 0.016(2) 0.019(2) 0.018(2) -0.0025(18) 0.0025(17) -0.0009(17)
C14 0.030(3) 0.022(2) 0.015(2) 0.0014(18) 0.0069(19) -0.009(2)
C15 0.020(2) 0.028(2) 0.020(2) -0.0005(19) 0.0091(18) -0.0079(19)
C16 0.019(2) 0.024(2) 0.016(2) -0.0016(18) 0.0050(18) -0.0024(19)
C17 0.013(2) 0.020(2) 0.013(2) -0.0030(17) -0.0013(17) -0.0015(17)
C18 0.0116(19) 0.019(2) 0.012(2) -0.0022(17) -0.0001(16) 0.0010(16)
C19 0.018(2) 0.023(2) 0.016(2) -0.0034(18) 0.0031(17) 0.0028(18)
C20 0.022(2) 0.022(2) 0.024(2) -0.0020(19) 0.0033(19) 0.0060(19)
C21 0.026(2) 0.020(2) 0.023(2) 0.0068(19) 0.0004(19) 0.0030(19)
C22 0.021(2) 0.019(2) 0.016(2) 0.0029(17) 0.0046(17) 0.0008(18)
C23 0.0117(19) 0.017(2) 0.0099(19) -0.0015(16) 0.0010(15) -0.0005(16)
C24 0.017(2) 0.015(2) 0.012(2) -0.0014(16) 0.0025(17) 0.0007(16)
C25 0.021(2) 0.019(2) 0.019(2) 0.0007(18) 0.0060(18) -0.0035(18)
C26 0.018(2) 0.020(2) 0.025(2) 0.0013(19) 0.0002(18) -0.0055(18)
C27 0.025(2) 0.020(2) 0.014(2) -0.0012(17) -0.0008(18) -0.0002(18)
C28 0.017(2) 0.019(2) 0.013(2) 0.0003(17) 0.0032(17) 0.0056(18)
C29 0.016(2) 0.014(2) 0.013(2) 0.0021(16) 0.0011(17) 0.0013(16)
C30 0.013(2) 0.014(2) 0.017(2) 0.0006(17) 0.0021(17) 0.0046(16)
C31 0.022(2) 0.026(2) 0.019(2) 0.0005(19) 0.0081(18) 0.0028(19)
C32 0.018(2) 0.028(2) 0.027(3) 0.008(2) 0.0086(19) 0.0019(19)
C33 0.015(2) 0.020(2) 0.028(2) 0.0028(19) 0.0062(18) -0.0017(18)
C34 0.015(2) 0.018(2) 0.020(2) -0.0004(18) 0.0023(17) -0.0002(17)
C35 0.024(2) 0.016(2) 0.031(3) -0.0058(19) 0.011(2) -0.0044(18)
F1 0.0260(15) 0.0482(18) 0.0281(15) -0.0039(14) 0.0065(12) -0.0091(13)
F2 0.049(2) 0.0328(17) 0.052(2) -0.0114(15) 0.0237(16) -0.0095(15)
F3 0.0226(15) 0.0512(19) 0.0365(17) -0.0148(15) -0.0024(13) -0.0007(14)
F4 0.057(2) 0.0472(19) 0.0284(17) -0.0112(14) 0.0201(15) -0.0144(16)
F5 0.0351(16) 0.0261(15) 0.0301(15) -0.0033(12) 0.0011(13) -0.0014(12)
F6 0.0257(16) 0.0368(17) 0.060(2) 0.0043(15) 0.0169(15) 0.0015(13)
F7 0.0276(15) 0.0334(15) 0.0309(15) 0.0004(13) 0.0161(12) 0.0068(12)
F8 0.0436(19) 0.0275(15) 0.0440(19) 0.0174(14) 0.0138(15) 0.0099(14)
F9 0.0316(16) 0.0455(18) 0.0273(15) -0.0022(14) -0.0006(13) -0.0238(14)
F10 0.0249(14) 0.0313(14) 0.0130(12) -0.0026(11) 0.0032(11) -0.0007(12)
Ir1 0.01082(10) 0.01366(10) 0.01059(10) -0.00037(6) 0.00184(6) 0.00007(6)
N1 0.0166(18) 0.0160(18) 0.0104(17) -0.0022(14) -0.0024(14) -0.0021(14)
N2 0.0106(16) 0.0161(17) 0.0161(18) -0.0010(14) -0.0008(14) 0.0020(14)
N3 0.0135(17) 0.0183(18) 0.0122(17) -0.0003(14) 0.0042(14) 0.0009(14)
N4 0.0167(18) 0.0158(18) 0.0138(17) -0.0007(14) 0.0029(14) -0.0004(14)
P1 0.0215(6) 0.0277(6) 0.0264(7) -0.0062(5) 0.0086(5) -0.0031(5)

loop_
_atom_type_symbol
_atom_type_description
_atom_type_scat_dispersion_real
_atom_type_scat_dispersion_imag
_atom_type_scat_source
C C 0.0033 0.0016 'International Tables Vol C Tables 4.2.6.8 and 6.1.1.4'
H H 0.0000 0.0000 'International Tables Vol C Tables 4.2.6.8 and 6.1.1.4'
B B 0.0013 0.0007 'International Tables Vol C Tables 4.2.6.8 and 6.1.1.4'
N N 0.0061 0.0033 'International Tables Vol C Tables 4.2.6.8 and 6.1.1.4'
F F 0.0171 0.0103 'International Tables Vol C Tables 4.2.6.8 and 6.1.1.4'
P P 0.1023 0.0942 'International Tables Vol C Tables 4.2.6.8 and 6.1.1.4'
Ir Ir -1.4442 7.9887 'International Tables Vol C Tables 4.2.6.8 and 6.1.1.4'
Cl Cl 0.1484 0.1585 'International Tables Vol C Tables 4.2.6.8 and 6.1.1.4'

loop_
_geom_angle_atom_site_label_1
_geom_angle_atom_site_label_2
_geom_angle_atom_site_label_3
_geom_angle
C1 B3 C35 58.0(3)
C1 B3 B9 105.1(4)
C35 B3 B9 105.2(4)
C1 B3 B8 104.9(4)
C35 B3 B8 58.3(3)
B9 B3 B8 60.3(3)
C1 B3 B4 58.6(3)
C35 B3 B4 105.2(4)
B9 B3 B4 59.8(3)
B8 B3 B4 107.6(4)
C1 B3 H1 124.1
C35 B3 H1 124.1
B9 B3 H1 122.7
B8 B3 H1 122.4
B4 B3 H1 122.3
C35 B8 B12 105.6(4)
C35 B8 B7 58.4(3)
B12 B8 B7 60.5(3)
C35 B8 B9 105.5(4)
B12 B8 B9 60.7(3)
B7 B8 B9 108.8(4)
C35 B8 B3 59.5(3)
B12 B8 B3 108.3(4)
B7 B8 B3 108.2(4)
B9 B8 B3 59.4(3)
C35 B8 H2 124.2
B12 B8 H2 121.7
B7 B8 H2 121.3
B9 B8 H2 122.0
B3 B8 H2 121.5
B3 B9 B4 60.8(3)
B3 B9 B8 60.3(3)
B4 B9 B8 108.5(4)
B3 B9 B12 107.8(4)
B4 B9 B12 107.6(4)
B8 B9 B12 59.3(3)
B3 B9 B10 108.5(4)
B4 B9 B10 59.8(3)
B8 B9 B10 107.5(4)
B12 B9 B10 59.9(3)
B3 B9 H3 121.1
B4 B9 H3 121.4
B8 B9 H3 121.9
B12 B9 H3 122.3
B10 B9 H3 121.8
C35 B7 B8 58.9(3)
C35 B7 B6 59.5(3)
B8 B7 B6 108.2(4)
C35 B7 B11 105.7(4)
B8 B7 B11 108.1(4)
B6 B7 B11 59.6(3)
C35 B7 B12 105.1(4)
B8 B7 B12 59.5(3)
B6 B7 B12 107.9(4)
B11 B7 B12 60.4(3)
C35 B7 H4 123.9
B8 B7 H4 121.7
B6 B7 H4 121.4
B11 B7 H4 122.0
B12 B7 H4 122.4
B6 B11 B5 60.1(3)
B6 B11 B7 60.0(3)
B5 B11 B7 108.1(4)
B6 B11 B12 107.7(4)
B5 B11 B12 107.7(4)
B7 B11 B12 59.8(3)
B6 B11 B10 108.1(4)
B5 B11 B10 59.9(3)
B7 B11 B10 108.0(4)
B12 B11 B10 59.9(3)
B6 B11 H5 121.7
B5 B11 H5 121.8
B7 B11 H5 121.7
B12 B11 H5 122.0
B10 B11 H5 121.7
C1 B6 C35 58.3(3)
C1 B6 B11 105.5(4)
C35 B6 B11 105.1(4)
C1 B6 B5 59.0(3)
C35 B6 B5 105.8(4)
B11 B6 B5 60.1(3)
C1 B6 B7 105.2(4)
C35 B6 B7 58.1(3)
B11 B6 B7 60.3(3)
B5 B6 B7 108.3(4)
C1 B6 H6 123.8
C35 B6 H6 124.1
B11 B6 H6 122.7
B5 B6 H6 121.7
B7 B6 H6 122.2
B4 B10 B5 60.1(3)
B4 B10 B12 107.2(4)
B5 B10 B12 107.4(4)
B4 B10 B11 107.5(4)
B5 B10 B11 59.5(3)
B12 B10 B11 60.0(3)
B4 B10 B9 59.2(3)
B5 B10 B9 107.3(4)
B12 B10 B9 59.8(3)
B11 B10 B9 107.6(4)
B4 B10 H7 122.2
B5 B10 H7 122.0
B12 B10 H7 122.0
B11 B10 H7 121.9
B9 B10 H7 122.2
B8 B12 B7 60.0(3)
B8 B12 B9 60.0(3)
B7 B12 B9 107.8(4)
B8 B12 B10 108.5(4)
B7 B12 B10 108.1(4)
B9 B12 B10 60.3(3)
B8 B12 B11 107.9(4)
B7 B12 B11 59.7(3)
B9 B12 B11 108.0(4)
B10 B12 B11 60.1(3)
B8 B12 H8 121.6
B7 B12 H8 121.9
B9 B12 H8 121.7
B10 B12 H8 121.4
B11 B12 H8 121.9
C1 B5 B11 105.1(4)
C1 B5 B6 58.9(3)
B11 B5 B6 59.8(3)
C1 B5 B10 105.3(4)
B11 B5 B10 60.6(3)
B6 B5 B10 108.3(4)
C1 B5 B4 58.9(3)
B11 B5 B4 108.1(4)
B6 B5 B4 107.9(4)
B10 B5 B4 59.8(3)
C1 B5 H9 124.3
B11 B5 H9 122.2
B6 B5 H9 121.6
B10 B5 H9 122.0
B4 B5 H9 121.6
C1 B4 B9 105.1(3)
C1 B4 B10 105.4(3)
B9 B4 B10 61.0(3)
C1 B4 B5 58.7(3)
B9 B4 B5 108.6(4)
B10 B4 B5 60.1(3)
C1 B4 B3 59.1(3)
B9 B4 B3 59.4(3)
B10 B4 B3 108.4(4)
B5 B4 B3 108.0(4)
C1 B4 H10 124.4
B9 B4 H10 122.0
B10 B4 H10 121.7
B5 B4 H10 121.4
B3 B4 H10 121.6
C3 C1 C35 120.7(3)
C3 C1 B6 119.6(4)
C35 C1 B6 61.1(3)
C3 C1 B5 120.3(4)
C35 C1 B5 110.6(3)
B6 C1 B5 62.2(3)
C3 C1 B4 118.6(4)
C35 C1 B4 110.5(3)
B6 C1 B4 113.5(3)
B5 C1 B4 62.4(3)
C3 C1 B3 116.5(4)
C35 C1 B3 61.0(3)
B6 C1 B3 113.4(3)
B5 C1 B3 113.7(4)
B4 C1 B3 62.3(3)
C35 C2 H2A 109.5
C35 C2 H2B 109.5
H2A C2 H2B 109.5
C35 C2 H2C 109.5
H2A C2 H2C 109.5
H2B C2 H2C 109.5
C4 C3 C7 117.6(4)
C4 C3 C1 118.3(4)
C7 C3 C1 124.0(4)
N3 C4 C3 123.2(4)
N3 C4 H4A 118.4
C3 C4 H4A 118.4
N3 C5 C6 120.5(4)
N3 C5 C8 115.5(4)
C6 C5 C8 124.0(4)
C7 C6 C5 119.7(4)
C7 C6 H6A 120.2
C5 C6 H6A 120.2
C6 C7 C3 119.5(4)
C6 C7 H7A 120.3
C3 C7 H7A 120.3
N4 C8 C9 121.8(4)
N4 C8 C5 114.7(4)
C9 C8 C5 123.5(4)
C8 C9 C10 119.2(4)
C8 C9 H9A 120.4
C10 C9 H9A 120.4
C11 C10 C9 118.7(5)
C11 C10 H10A 120.6
C9 C10 H10A 120.6
C12 C11 C10 119.6(5)
C12 C11 H11 120.2
C10 C11 H11 120.2
N4 C12 C11 122.6(4)
N4 C12 H12 118.7
C11 C12 H12 118.7
N1 C13 C14 122.2(4)
N1 C13 H13 118.9
C14 C13 H13 118.9
C15 C14 C13 118.5(4)
C15 C14 H14 120.7
C13 C14 H14 120.7
C16 C15 C14 119.6(4)
C16 C15 H15 120.2
C14 C15 H15 120.2
C15 C16 C17 120.3(4)
C15 C16 H16 119.8
C17 C16 H16 119.8
N1 C17 C16 119.9(4)
N1 C17 C18 113.3(4)
C16 C17 C18 126.7(4)
C19 C18 C23 118.1(4)
C19 C18 C17 126.4(4)
C23 C18 C17 115.4(4)
C20 C19 F7 117.0(4)
C20 C19 C18 124.0(4)
F7 C19 C18 119.0(4)
C19 C20 C21 116.4(4)
C19 C20 H20 121.8
C21 C20 H20 121.8
F8 C21 C22 118.6(4)
F8 C21 C20 117.4(4)
C22 C21 C20 124.0(4)
C21 C22 C23 119.2(4)
C21 C22 H22 120.4
C23 C22 H22 120.4
C22 C23 C18 118.2(4)
C22 C23 Ir1 127.7(3)
C18 C23 Ir1 113.8(3)
C25 C24 C29 118.5(4)
C25 C24 Ir1 127.1(3)
C29 C24 Ir1 114.4(3)
C26 C25 C24 119.4(4)
C26 C25 H25 120.3
C24 C25 H25 120.3
F9 C26 C25 118.9(4)
F9 C26 C27 117.8(4)
C25 C26 C27 123.3(4)
C28 C27 C26 117.1(4)
C28 C27 H27 121.5
C26 C27 H27 121.5
F10 C28 C27 117.1(4)
F10 C28 C29 119.6(4)
C27 C28 C29 123.2(4)
C28 C29 C24 118.4(4)
C28 C29 C30 126.3(4)
C24 C29 C30 115.3(4)
N2 C30 C31 119.4(4)
N2 C30 C29 113.6(4)
C31 C30 C29 127.0(4)
C32 C31 C30 120.3(4)
C32 C31 H31 119.9
C30 C31 H31 119.9
C31 C32 C33 119.7(4)
C31 C32 H32 120.2
C33 C32 H32 120.2
C34 C33 C32 118.3(4)
C34 C33 H33 120.9
C32 C33 H33 120.9
N2 C34 C33 122.5(4)
N2 C34 H34 118.7
C33 C34 H34 118.7
C2 C35 C1 117.8(4)
C2 C35 B7 121.8(4)
C1 C35 B7 110.5(4)
C2 C35 B8 121.7(4)
C1 C35 B8 110.4(4)
B7 C35 B8 62.7(3)
C2 C35 B6 117.5(4)
C1 C35 B6 60.6(3)
B7 C35 B6 62.4(3)
B8 C35 B6 113.6(4)
C2 C35 B3 116.8(4)
C1 C35 B3 61.0(3)
B7 C35 B3 113.9(4)
B8 C35 B3 62.3(3)
B6 C35 B3 112.9(4)
C23 Ir1 C24 89.48(16)
C23 Ir1 N2 96.00(15)
C24 Ir1 N2 80.35(16)
C23 Ir1 N1 80.85(15)
C24 Ir1 N1 94.37(16)
N2 Ir1 N1 173.92(13)
C23 Ir1 N3 95.22(15)
C24 Ir1 N3 174.94(15)
N2 Ir1 N3 97.26(13)
N1 Ir1 N3 88.23(13)
C23 Ir1 N4 171.17(15)
C24 Ir1 N4 99.00(15)
N2 Ir1 N4 87.87(13)
N1 Ir1 N4 95.99(14)
N3 Ir1 N4 76.38(13)
C13 N1 C17 119.4(4)
C13 N1 Ir1 124.1(3)
C17 N1 Ir1 116.5(3)
C34 N2 C30 119.8(4)
C34 N2 Ir1 124.0(3)
C30 N2 Ir1 116.2(3)
C4 N3 C5 119.6(4)
C4 N3 Ir1 123.3(3)
C5 N3 Ir1 117.0(3)
C12 N4 C8 118.0(4)
C12 N4 Ir1 125.7(3)
C8 N4 Ir1 116.2(3)
F3 P1 F4 90.71(19)
F3 P1 F6 179.2(2)
F4 P1 F6 89.91(19)
F3 P1 F5 90.81(17)
F4 P1 F5 90.10(17)
F6 P1 F5 88.74(17)
F3 P1 F1 90.00(17)
F4 P1 F1 179.12(19)
F6 P1 F1 89.38(18)
F5 P1 F1 89.36(17)
F3 P1 F2 89.72(19)
F4 P1 F2 90.03(18)
F6 P1 F2 90.73(18)
F5 P1 F2 179.5(2)
F1 P1 F2 90.51(18)

loop_
_geom_bond_atom_site_label_1
_geom_bond_atom_site_label_2
_geom_bond_distance
B3 C1 1.730(7)
B3 C35 1.730(7)
B3 B9 1.762(7)
B3 B8 1.778(7)
B3 B4 1.787(7)
B3 H1 1.1000
B8 C35 1.708(7)
B8 B12 1.763(8)
B8 B7 1.773(9)
B8 B9 1.777(8)
B8 H2 1.1000
B9 B4 1.768(7)
B9 B12 1.790(8)
B9 B10 1.799(8)
B9 H3 1.1000
B7 C35 1.700(7)
B7 B6 1.775(8)
B7 B11 1.780(8)
B7 B12 1.781(8)
B7 H4 1.1000
B11 B6 1.768(7)
B11 B5 1.774(7)
B11 B12 1.793(8)
B11 B10 1.793(8)
B11 H5 1.1000
B6 C1 1.717(7)
B6 C35 1.727(7)
B6 B5 1.775(7)
B6 H6 1.1000
B10 B4 1.777(7)
B10 B5 1.782(8)
B10 B12 1.790(8)
B10 H7 1.1000
B12 H8 1.1000
B5 C1 1.719(7)
B5 B4 1.783(7)
B5 H9 1.1000
B4 C1 1.722(6)
B4 H10 1.1000
C1 C3 1.507(6)
C1 C35 1.678(6)
C2 C35 1.515(7)
C2 H2A 0.9600
C2 H2B 0.9600
C2 H2C 0.9600
C3 C4 1.377(6)
C3 C7 1.395(6)
C4 N3 1.334(5)
C4 H4A 0.9300
C5 N3 1.341(6)
C5 C6 1.397(6)
C5 C8 1.483(6)
C6 C7 1.372(6)
C6 H6A 0.9300
C7 H7A 0.9300
C8 N4 1.365(6)
C8 C9 1.378(6)
C9 C10 1.385(7)
C9 H9A 0.9300
C10 C11 1.380(7)
C10 H10A 0.9300
C11 C12 1.369(7)
C11 H11 0.9300
C12 N4 1.342(6)
C12 H12 0.9300
C13 N1 1.352(6)
C13 C14 1.384(6)
C13 H13 0.9300
C14 C15 1.377(7)
C14 H14 0.9300
C15 C16 1.376(7)
C15 H15 0.9300
C16 C17 1.389(6)
C16 H16 0.9300
C17 N1 1.360(6)
C17 C18 1.467(6)
C18 C19 1.393(6)
C18 C23 1.440(6)
C19 C20 1.357(7)
C19 F7 1.359(5)
C20 C21 1.385(7)
C20 H20 0.9300
C21 F8 1.362(5)
C21 C22 1.375(6)
C22 C23 1.400(6)
C22 H22 0.9300
C23 Ir1 2.001(4)
C24 C25 1.411(6)
C24 C29 1.422(6)
C24 Ir1 2.005(4)
C25 C26 1.368(6)
C25 H25 0.9300
C26 F9 1.350(5)
C26 C27 1.389(7)
C27 C28 1.364(6)
C27 H27 0.9300
C28 F10 1.356(5)
C28 C29 1.396(6)
C29 C30 1.458(6)
C30 N2 1.368(6)
C30 C31 1.403(6)
C31 C32 1.372(7)
C31 H31 0.9300
C32 C33 1.397(7)
C32 H32 0.9300
C33 C34 1.379(6)
C33 H33 0.9300
C34 N2 1.349(5)
C34 H34 0.9300
F1 P1 1.606(3)
F2 P1 1.606(3)
F3 P1 1.587(3)
F4 P1 1.595(3)
F5 P1 1.603(3)
F6 P1 1.600(3)
Ir1 N2 2.047(4)
Ir1 N1 2.047(4)
Ir1 N3 2.127(3)
Ir1 N4 2.132(4)

loop_
_geom_torsion_atom_site_label_1
_geom_torsion_atom_site_label_2
_geom_torsion_atom_site_label_3
_geom_torsion_atom_site_label_4
_geom_torsion
C1 B3 B8 C35 36.0(3)
B9 B3 B8 C35 135.1(4)
B4 B3 B8 C35 97.3(4)
C1 B3 B8 B12 -61.6(5)
C35 B3 B8 B12 -97.7(4)
B9 B3 B8 B12 37.5(4)
B4 B3 B8 B12 -0.4(5)
C1 B3 B8 B7 2.4(5)
C35 B3 B8 B7 -33.6(4)
B9 B3 B8 B7 101.5(4)
B4 B3 B8 B7 63.7(5)
C1 B3 B8 B9 -99.1(4)
C35 B3 B8 B9 -135.1(4)
B4 B3 B8 B9 -37.9(4)
C1 B3 B9 B4 -38.6(3)
C35 B3 B9 B4 -98.9(4)
B8 B3 B9 B4 -137.4(4)
C1 B3 B9 B8 98.8(4)
C35 B3 B9 B8 38.4(3)
B4 B3 B9 B8 137.4(4)
C1 B3 B9 B12 62.0(4)
C35 B3 B9 B12 1.7(5)
B8 B3 B9 B12 -36.7(4)
B4 B3 B9 B12 100.7(4)
C1 B3 B9 B10 -1.3(5)
C35 B3 B9 B10 -61.6(4)
B8 B3 B9 B10 -100.1(4)
B4 B3 B9 B10 37.3(4)
C35 B8 B9 B3 -39.1(3)
B12 B8 B9 B3 -138.5(4)
B7 B8 B9 B3 -100.4(4)
C35 B8 B9 B4 -0.5(5)
B12 B8 B9 B4 -100.0(4)
B7 B8 B9 B4 -61.9(5)
B3 B8 B9 B4 38.6(4)
C35 B8 B9 B12 99.4(4)
B7 B8 B9 B12 38.1(4)
B3 B8 B9 B12 138.5(4)
C35 B8 B9 B10 62.6(4)
B12 B8 B9 B10 -36.8(4)
B7 B8 B9 B10 1.3(5)
B3 B8 B9 B10 101.7(4)
B12 B8 B7 C35 135.2(4)
B9 B8 B7 C35 97.0(4)
B3 B8 B7 C35 34.0(3)
C35 B8 B7 B6 -34.7(3)
B12 B8 B7 B6 100.5(4)
B9 B8 B7 B6 62.3(5)
B3 B8 B7 B6 -0.7(5)
C35 B8 B7 B11 -97.8(4)
B12 B8 B7 B11 37.4(4)
B9 B8 B7 B11 -0.8(5)
B3 B8 B7 B11 -63.8(5)
C35 B8 B7 B12 -135.2(4)
B9 B8 B7 B12 -38.2(3)
B3 B8 B7 B12 -101.2(4)
C35 B7 B11 B6 39.2(4)
B8 B7 B11 B6 100.9(4)
B12 B7 B11 B6 137.9(4)
C35 B7 B11 B5 1.6(5)
B8 B7 B11 B5 63.4(5)
B6 B7 B11 B5 -37.5(4)
B12 B7 B11 B5 100.3(4)
C35 B7 B11 B12 -98.7(4)
B8 B7 B11 B12 -37.0(4)
B6 B7 B11 B12 -137.9(4)
C35 B7 B11 B10 -61.8(5)
B8 B7 B11 B10 0.0(5)
B6 B7 B11 B10 -100.9(4)
B12 B7 B11 B10 37.0(3)
B5 B11 B6 C1 39.1(3)
B7 B11 B6 C1 -99.0(4)
B12 B11 B6 C1 -61.5(5)
B10 B11 B6 C1 1.8(5)
B5 B11 B6 C35 99.8(4)
B7 B11 B6 C35 -38.3(4)
B12 B11 B6 C35 -0.8(5)
B10 B11 B6 C35 62.5(5)
B7 B11 B6 B5 -138.1(4)
B12 B11 B6 B5 -100.6(4)
B10 B11 B6 B5 -37.3(4)
B5 B11 B6 B7 138.1(4)
B12 B11 B6 B7 37.5(4)
B10 B11 B6 B7 100.8(4)
C35 B7 B6 C1 -35.8(3)
B8 B7 B6 C1 -1.3(5)
B11 B7 B6 C1 99.4(4)
B12 B7 B6 C1 61.6(5)
B8 B7 B6 C35 34.5(4)
B11 B7 B6 C35 135.2(4)
B12 B7 B6 C35 97.4(4)
C35 B7 B6 B11 -135.2(4)
B8 B7 B6 B11 -100.7(4)
B12 B7 B6 B11 -37.8(4)
C35 B7 B6 B5 -97.6(4)
B8 B7 B6 B5 -63.1(5)
B11 B7 B6 B5 37.6(4)
B12 B7 B6 B5 -0.2(5)
B6 B11 B10 B4 -0.3(5)
B5 B11 B10 B4 -37.6(4)
B7 B11 B10 B4 63.2(5)
B12 B11 B10 B4 100.1(4)
B6 B11 B10 B5 37.4(4)
B7 B11 B10 B5 100.9(4)
B12 B11 B10 B5 137.8(4)
B6 B11 B10 B12 -100.4(4)
B5 B11 B10 B12 -137.8(4)
B7 B11 B10 B12 -36.9(3)
B6 B11 B10 B9 -62.7(5)
B5 B11 B10 B9 -100.1(4)
B7 B11 B10 B9 0.8(5)
B12 B11 B10 B9 37.7(3)
B3 B9 B10 B4 -37.8(4)
B8 B9 B10 B4 -101.6(4)
B12 B9 B10 B4 -138.1(4)
B3 B9 B10 B5 -0.2(5)
B4 B9 B10 B5 37.6(3)
B8 B9 B10 B5 -64.0(4)
B12 B9 B10 B5 -100.5(4)
B3 B9 B10 B12 100.3(4)
B4 B9 B10 B12 138.1(4)
B8 B9 B10 B12 36.5(4)
B3 B9 B10 B11 62.5(5)
B4 B9 B10 B11 100.3(4)
B8 B9 B10 B11 -1.3(5)
B12 B9 B10 B11 -37.8(3)
C35 B8 B12 B7 38.5(3)
B9 B8 B12 B7 137.9(4)
B3 B8 B12 B7 101.0(4)
C35 B8 B12 B9 -99.3(4)
B7 B8 B12 B9 -137.9(4)
B3 B8 B12 B9 -36.9(4)
C35 B8 B12 B10 -62.1(5)
B7 B8 B12 B10 -100.6(4)
B9 B8 B12 B10 37.2(4)
B3 B8 B12 B10 0.3(5)
C35 B8 B12 B11 1.5(5)
B7 B8 B12 B11 -37.0(4)
B9 B8 B12 B11 100.8(4)
B3 B8 B12 B11 63.9(5)
C35 B7 B12 B8 -38.7(4)
B6 B7 B12 B8 -101.0(4)
B11 B7 B12 B8 -138.4(4)
C35 B7 B12 B9 -1.0(5)
B8 B7 B12 B9 37.6(4)
B6 B7 B12 B9 -63.4(5)
B11 B7 B12 B9 -100.8(4)
C35 B7 B12 B10 62.7(5)
B8 B7 B12 B10 101.4(4)
B6 B7 B12 B10 0.4(5)
B11 B7 B12 B10 -37.0(4)
C35 B7 B12 B11 99.8(4)
B8 B7 B12 B11 138.4(4)
B6 B7 B12 B11 37.5(4)
B3 B9 B12 B8 37.2(4)
B4 B9 B12 B8 101.4(4)
B10 B9 B12 B8 138.7(4)
B3 B9 B12 B7 -0.4(5)
B4 B9 B12 B7 63.8(5)
B8 B9 B12 B7 -37.6(4)
B10 B9 B12 B7 101.0(4)
B3 B9 B12 B10 -101.5(4)
B4 B9 B12 B10 -37.3(3)
B8 B9 B12 B10 -138.7(4)
B3 B9 B12 B11 -63.6(5)
B4 B9 B12 B11 0.6(5)
B8 B9 B12 B11 -100.8(4)
B10 B9 B12 B11 37.9(4)
B4 B10 B12 B8 -0.2(5)
B5 B10 B12 B8 63.1(5)
B11 B10 B12 B8 100.5(4)
B9 B10 B12 B8 -37.1(4)
B4 B10 B12 B7 -63.7(5)
B5 B10 B12 B7 -0.4(5)
B11 B10 B12 B7 36.9(4)
B9 B10 B12 B7 -100.7(4)
B4 B10 B12 B9 36.9(3)
B5 B10 B12 B9 100.2(4)
B11 B10 B12 B9 137.6(4)
B4 B10 B12 B11 -100.6(4)
B5 B10 B12 B11 -37.4(4)
B9 B10 B12 B11 -137.6(4)
B6 B11 B12 B8 -0.4(5)
B5 B11 B12 B8 -63.9(5)
B7 B11 B12 B8 37.2(4)
B10 B11 B12 B8 -101.5(4)
B6 B11 B12 B7 -37.6(4)
B5 B11 B12 B7 -101.0(4)
B10 B11 B12 B7 -138.6(4)
B6 B11 B12 B9 63.0(5)
B5 B11 B12 B9 -0.4(5)
B7 B11 B12 B9 100.6(4)
B10 B11 B12 B9 -38.0(4)
B6 B11 B12 B10 101.1(4)
B5 B11 B12 B10 37.6(4)
B7 B11 B12 B10 138.6(4)
B6 B11 B5 C1 -39.0(3)
B7 B11 B5 C1 -1.5(5)
B12 B11 B5 C1 61.7(5)
B10 B11 B5 C1 99.3(4)
B7 B11 B5 B6 37.5(4)
B12 B11 B5 B6 100.7(4)
B10 B11 B5 B6 138.3(4)
B6 B11 B5 B10 -138.3(4)
B7 B11 B5 B10 -100.8(4)
B12 B11 B5 B10 -37.6(4)
B6 B11 B5 B4 -100.6(4)
B7 B11 B5 B4 -63.1(5)
B12 B11 B5 B4 0.1(5)
B10 B11 B5 B4 37.7(3)
C35 B6 B5 C1 36.2(3)
B11 B6 B5 C1 134.8(4)
B7 B6 B5 C1 97.1(4)
C1 B6 B5 B11 -134.8(4)
C35 B6 B5 B11 -98.7(4)
B7 B6 B5 B11 -37.7(4)
C1 B6 B5 B10 -97.2(4)
C35 B6 B5 B10 -61.0(4)
B11 B6 B5 B10 37.6(4)
B7 B6 B5 B10 -0.1(5)
C1 B6 B5 B4 -33.9(3)
C35 B6 B5 B4 2.2(5)
B11 B6 B5 B4 100.9(4)
B7 B6 B5 B4 63.2(5)
B4 B10 B5 C1 38.8(3)
B12 B10 B5 C1 -61.4(4)
B11 B10 B5 C1 -99.0(4)
B9 B10 B5 C1 1.6(5)
B4 B10 B5 B11 137.8(4)
B12 B10 B5 B11 37.6(4)
B9 B10 B5 B11 100.6(4)
B4 B10 B5 B6 100.5(4)
B12 B10 B5 B6 0.3(5)
B11 B10 B5 B6 -37.3(4)
B9 B10 B5 B6 63.3(5)
B12 B10 B5 B4 -100.2(4)
B11 B10 B5 B4 -137.8(4)
B9 B10 B5 B4 -37.2(3)
B3 B9 B4 C1 38.8(3)
B8 B9 B4 C1 0.5(5)
B12 B9 B4 C1 -62.1(4)
B10 B9 B4 C1 -99.5(4)
B3 B9 B4 B10 138.3(4)
B8 B9 B4 B10 100.0(4)
B12 B9 B4 B10 37.3(3)
B3 B9 B4 B5 100.4(4)
B8 B9 B4 B5 62.1(5)
B12 B9 B4 B5 -0.6(5)
B10 B9 B4 B5 -37.9(3)
B8 B9 B4 B3 -38.3(4)
B12 B9 B4 B3 -101.0(4)
B10 B9 B4 B3 -138.3(4)
B5 B10 B4 C1 -38.7(3)
B12 B10 B4 C1 61.9(4)
B11 B10 B4 C1 -1.4(5)
B9 B10 B4 C1 99.0(4)
B5 B10 B4 B9 -137.8(4)
B12 B10 B4 B9 -37.2(4)
B11 B10 B4 B9 -100.4(4)
B12 B10 B4 B5 100.6(4)
B11 B10 B4 B5 37.4(4)
B9 B10 B4 B5 137.8(4)
B5 B10 B4 B3 -100.7(4)
B12 B10 B4 B3 -0.1(5)
B11 B10 B4 B3 -63.3(5)
B9 B10 B4 B3 37.1(4)
B11 B5 B4 C1 97.1(4)
B6 B5 B4 C1 33.9(3)
B10 B5 B4 C1 135.1(4)
C1 B5 B4 B9 -96.8(4)
B11 B5 B4 B9 0.3(5)
B6 B5 B4 B9 -62.8(4)
B10 B5 B4 B9 38.3(3)
C1 B5 B4 B10 -135.1(4)
B11 B5 B4 B10 -38.0(4)
B6 B5 B4 B10 -101.2(4)
C1 B5 B4 B3 -33.8(3)
B11 B5 B4 B3 63.3(4)
B6 B5 B4 B3 0.1(5)
B10 B5 B4 B3 101.3(4)
C35 B3 B4 C1 -36.1(3)
B9 B3 B4 C1 -135.1(4)
B8 B3 B4 C1 -97.0(4)
C1 B3 B4 B9 135.1(4)
C35 B3 B4 B9 99.0(4)
B8 B3 B4 B9 38.1(4)
C1 B3 B4 B10 97.3(4)
C35 B3 B4 B10 61.2(4)
B9 B3 B4 B10 -37.8(4)
B8 B3 B4 B10 0.3(5)
C1 B3 B4 B5 33.7(3)
C35 B3 B4 B5 -2.4(5)
B9 B3 B4 B5 -101.4(4)
B8 B3 B4 B5 -63.3(5)
C35 B6 C1 C3 110.9(4)
B11 B6 C1 C3 -150.6(4)
B5 B6 C1 C3 -110.9(4)
B7 B6 C1 C3 146.6(4)
B11 B6 C1 C35 98.5(4)
B5 B6 C1 C35 138.1(4)
B7 B6 C1 C35 35.7(3)
C35 B6 C1 B5 -138.1(4)
B11 B6 C1 B5 -39.6(4)
B7 B6 C1 B5 -102.4(4)
C35 B6 C1 B4 -101.3(4)
B11 B6 C1 B4 -2.8(5)
B5 B6 C1 B4 36.8(4)
B7 B6 C1 B4 -65.6(5)
C35 B6 C1 B3 -32.6(3)
B11 B6 C1 B3 65.9(5)
B5 B6 C1 B3 105.5(4)
B7 B6 C1 B3 3.1(5)
B11 B5 C1 C3 149.1(4)
B6 B5 C1 C3 109.7(4)
B10 B5 C1 C3 -147.9(4)
B4 B5 C1 C3 -108.6(4)
B11 B5 C1 C35 0.8(5)
B6 B5 C1 C35 -38.6(4)
B10 B5 C1 C35 63.8(4)
B4 B5 C1 C35 103.0(4)
B11 B5 C1 B6 39.4(3)
B10 B5 C1 B6 102.4(4)
B4 B5 C1 B6 141.7(4)
B11 B5 C1 B4 -102.3(4)
B6 B5 C1 B4 -141.7(4)
B10 B5 C1 B4 -39.3(3)
B11 B5 C1 B3 -65.6(5)
B6 B5 C1 B3 -105.0(4)
B10 B5 C1 B3 -2.6(5)
B4 B5 C1 B3 36.7(4)
B9 B4 C1 C3 -145.8(4)
B10 B4 C1 C3 150.8(4)
B5 B4 C1 C3 111.4(4)
B3 B4 C1 C3 -106.7(4)
B9 B4 C1 C35 -0.3(5)
B10 B4 C1 C35 -63.8(4)
B5 B4 C1 C35 -103.2(4)
B3 B4 C1 C35 38.7(3)
B9 B4 C1 B6 66.1(4)
B10 B4 C1 B6 2.7(5)
B5 B4 C1 B6 -36.7(4)
B3 B4 C1 B6 105.1(4)
B9 B4 C1 B5 102.9(4)
B10 B4 C1 B5 39.4(3)
B3 B4 C1 B5 141.9(4)
B9 B4 C1 B3 -39.0(3)
B10 B4 C1 B3 -102.5(4)
B5 B4 C1 B3 -141.9(4)
C35 B3 C1 C3 -112.1(4)
B9 B3 C1 C3 149.2(4)
B8 B3 C1 C3 -148.2(4)
B4 B3 C1 C3 110.0(4)
B9 B3 C1 C35 -98.8(4)
B8 B3 C1 C35 -36.1(3)
B4 B3 C1 C35 -137.9(4)
C35 B3 C1 B6 32.7(4)
B9 B3 C1 B6 -66.1(5)
B8 B3 C1 B6 -3.5(5)
B4 B3 C1 B6 -105.3(4)
C35 B3 C1 B5 101.3(4)
B9 B3 C1 B5 2.5(5)
B8 B3 C1 B5 65.1(4)
B4 B3 C1 B5 -36.7(4)
C35 B3 C1 B4 137.9(4)
B9 B3 C1 B4 39.2(3)
B8 B3 C1 B4 101.8(4)
C35 C1 C3 C4 -106.7(5)
B6 C1 C3 C4 -178.7(4)
B5 C1 C3 C4 108.1(5)
B4 C1 C3 C4 35.1(6)
B3 C1 C3 C4 -36.2(5)
C35 C1 C3 C7 77.5(6)
B6 C1 C3 C7 5.6(6)
B5 C1 C3 C7 -67.6(6)
B4 C1 C3 C7 -140.6(4)
B3 C1 C3 C7 148.0(4)
C7 C3 C4 N3 1.0(6)
C1 C3 C4 N3 -175.0(4)
N3 C5 C6 C7 0.4(6)
C8 C5 C6 C7 -177.6(4)
C5 C6 C7 C3 -1.1(6)
C4 C3 C7 C6 0.4(6)
C1 C3 C7 C6 176.1(4)
N3 C5 C8 N4 -6.4(6)
C6 C5 C8 N4 171.8(4)
N3 C5 C8 C9 175.0(4)
C6 C5 C8 C9 -6.8(7)
N4 C8 C9 C10 -2.5(7)
C5 C8 C9 C10 176.0(5)
C8 C9 C10 C11 1.8(8)
C9 C10 C11 C12 -0.1(9)
C10 C11 C12 N4 -1.0(8)
N1 C13 C14 C15 2.1(7)
C13 C14 C15 C16 -1.8(7)
C14 C15 C16 C17 -0.4(7)
C15 C16 C17 N1 2.4(6)
C15 C16 C17 C18 -177.5(4)
N1 C17 C18 C19 -171.3(4)
C16 C17 C18 C19 8.6(7)
N1 C17 C18 C23 4.7(5)
C16 C17 C18 C23 -175.4(4)
C23 C18 C19 C20 -0.5(7)
C17 C18 C19 C20 175.4(4)
C23 C18 C19 F7 179.8(4)
C17 C18 C19 F7 -4.3(7)
F7 C19 C20 C21 -179.4(4)
C18 C19 C20 C21 0.8(7)
C19 C20 C21 F8 179.6(4)
C19 C20 C21 C22 -0.5(7)
F8 C21 C22 C23 179.8(4)
C20 C21 C22 C23 -0.1(7)
C21 C22 C23 C18 0.5(6)
C21 C22 C23 Ir1 -172.7(3)
C19 C18 C23 C22 -0.2(6)
C17 C18 C23 C22 -176.5(4)
C19 C18 C23 Ir1 173.9(3)
C17 C18 C23 Ir1 -2.4(5)
C29 C24 C25 C26 0.8(6)
Ir1 C24 C25 C26 -178.4(3)
C24 C25 C26 F9 -178.7(4)
C24 C25 C26 C27 1.5(7)
F9 C26 C27 C28 179.1(4)
C25 C26 C27 C28 -1.1(7)
C26 C27 C28 F10 177.4(4)
C26 C27 C28 C29 -1.8(7)
F10 C28 C29 C24 -175.2(4)
C27 C28 C29 C24 4.0(6)
F10 C28 C29 C30 4.2(6)
C27 C28 C29 C30 -176.6(4)
C25 C24 C29 C28 -3.4(6)
Ir1 C24 C29 C28 175.9(3)
C25 C24 C29 C30 177.2(4)
Ir1 C24 C29 C30 -3.6(5)
C28 C29 C30 N2 -178.4(4)
C24 C29 C30 N2 1.0(5)
C28 C29 C30 C31 2.9(7)
C24 C29 C30 C31 -177.7(4)
N2 C30 C31 C32 -0.4(6)
C29 C30 C31 C32 178.3(4)
C30 C31 C32 C33 0.5(7)
C31 C32 C33 C34 -0.5(7)
C32 C33 C34 N2 0.5(7)
C3 C1 C35 C2 -1.6(7)
B6 C1 C35 C2 107.6(5)
B5 C1 C35 C2 146.6(4)
B4 C1 C35 C2 -146.2(4)
B3 C1 C35 C2 -106.9(5)
C3 C1 C35 B7 -148.0(4)
B6 C1 C35 B7 -38.9(4)
B5 C1 C35 B7 0.2(5)
B4 C1 C35 B7 67.4(5)
B3 C1 C35 B7 106.7(4)
C3 C1 C35 B8 144.6(4)
B6 C1 C35 B8 -106.3(4)
B5 C1 C35 B8 -67.2(5)
B4 C1 C35 B8 0.0(5)
B3 C1 C35 B8 39.3(4)
C3 C1 C35 B6 -109.1(4)
B5 C1 C35 B6 39.1(4)
B4 C1 C35 B6 106.2(4)
B3 C1 C35 B6 145.5(4)
C3 C1 C35 B3 105.3(4)
B6 C1 C35 B3 -145.5(4)
B5 C1 C35 B3 -106.5(4)
B4 C1 C35 B3 -39.3(3)
B8 B7 C35 C2 112.1(5)
B6 B7 C35 C2 -106.8(5)
B11 B7 C35 C2 -146.0(5)
B12 B7 C35 C2 151.1(5)
B8 B7 C35 C1 -103.0(4)
B6 B7 C35 C1 38.1(3)
B11 B7 C35 C1 -1.1(5)
B12 B7 C35 C1 -64.1(5)
B6 B7 C35 B8 141.1(4)
B11 B7 C35 B8 101.9(4)
B12 B7 C35 B8 38.9(4)
B8 B7 C35 B6 -141.1(4)
B11 B7 C35 B6 -39.2(4)
B12 B7 C35 B6 -102.2(4)
B8 B7 C35 B3 -36.7(4)
B6 B7 C35 B3 104.4(4)
B11 B7 C35 B3 65.2(5)
B12 B7 C35 B3 2.3(5)
B12 B8 C35 C2 -151.7(4)
B7 B8 C35 C2 -112.2(5)
B9 B8 C35 C2 145.0(4)
B3 B8 C35 C2 105.9(5)
B12 B8 C35 C1 63.7(5)
B7 B8 C35 C1 103.2(4)
B9 B8 C35 C1 0.4(5)
B3 B8 C35 C1 -38.7(4)
B12 B8 C35 B7 -39.5(4)
B9 B8 C35 B7 -102.8(4)
B3 B8 C35 B7 -141.9(4)
B12 B8 C35 B6 -2.2(5)
B7 B8 C35 B6 37.4(4)
B9 B8 C35 B6 -65.5(5)
B3 B8 C35 B6 -104.5(4)
B12 B8 C35 B3 102.4(4)
B7 B8 C35 B3 141.9(4)
B9 B8 C35 B3 39.1(4)
C1 B6 C35 C2 -108.1(4)
B11 B6 C35 C2 152.8(4)
B5 B6 C35 C2 -144.5(4)
B7 B6 C35 C2 113.5(5)
B11 B6 C35 C1 -99.1(4)
B5 B6 C35 C1 -36.5(3)
B7 B6 C35 C1 -138.5(4)
C1 B6 C35 B7 138.5(4)
B11 B6 C35 B7 39.4(4)
B5 B6 C35 B7 102.0(4)
C1 B6 C35 B8 101.0(4)
B11 B6 C35 B8 1.9(5)
B5 B6 C35 B8 64.5(5)
B7 B6 C35 B8 -37.5(4)
C1 B6 C35 B3 32.5(3)
B11 B6 C35 B3 -66.6(4)
B5 B6 C35 B3 -4.0(5)
B7 B6 C35 B3 -106.0(4)
C1 B3 C35 C2 108.5(4)
B9 B3 C35 C2 -153.0(4)
B8 B3 C35 C2 -113.6(4)
B4 B3 C35 C2 144.9(4)
B9 B3 C35 C1 98.5(4)
B8 B3 C35 C1 137.9(4)
B4 B3 C35 C1 36.3(3)
C1 B3 C35 B7 -101.1(4)
B9 B3 C35 B7 -2.6(5)
B8 B3 C35 B7 36.8(4)
B4 B3 C35 B7 -64.7(5)
C1 B3 C35 B8 -137.9(4)
B9 B3 C35 B8 -39.4(4)
B4 B3 C35 B8 -101.6(4)
C1 B3 C35 B6 -32.3(3)
B9 B3 C35 B6 66.2(4)
B8 B3 C35 B6 105.6(4)
B4 B3 C35 B6 4.0(5)
C22 C23 Ir1 C24 -92.1(4)
C18 C23 Ir1 C24 94.4(3)
C22 C23 Ir1 N2 -11.9(4)
C18 C23 Ir1 N2 174.6(3)
C22 C23 Ir1 N1 173.3(4)
C18 C23 Ir1 N1 -0.1(3)
C22 C23 Ir1 N3 86.0(4)
C18 C23 Ir1 N3 -87.5(3)
C22 C23 Ir1 N4 103.7(10)
C18 C23 Ir1 N4 -69.7(10)
C25 C24 Ir1 C23 -81.1(4)
C29 C24 Ir1 C23 99.7(3)
C25 C24 Ir1 N2 -177.3(4)
C29 C24 Ir1 N2 3.5(3)
C25 C24 Ir1 N1 -0.3(4)
C29 C24 Ir1 N1 -179.5(3)
C25 C24 Ir1 N3 120.4(16)
C29 C24 Ir1 N3 -58.7(18)
C25 C24 Ir1 N4 96.4(4)
C29 C24 Ir1 N4 -82.7(3)
C14 C13 N1 C17 -0.1(6)
C14 C13 N1 Ir1 -177.3(3)
C16 C17 N1 C13 -2.2(6)
C18 C17 N1 C13 177.7(4)
C16 C17 N1 Ir1 175.3(3)
C18 C17 N1 Ir1 -4.8(4)
C23 Ir1 N1 C13 -179.9(4)
C24 Ir1 N1 C13 91.4(3)
N2 Ir1 N1 C13 121.0(12)
N3 Ir1 N1 C13 -84.3(3)
N4 Ir1 N1 C13 -8.2(3)
C23 Ir1 N1 C17 2.8(3)
C24 Ir1 N1 C17 -85.9(3)
N2 Ir1 N1 C17 -56.3(14)
N3 Ir1 N1 C17 98.4(3)
N4 Ir1 N1 C17 174.5(3)
C33 C34 N2 C30 -0.4(6)
C33 C34 N2 Ir1 179.0(3)
C31 C30 N2 C34 0.3(6)
C29 C30 N2 C34 -178.6(4)
C31 C30 N2 Ir1 -179.2(3)
C29 C30 N2 Ir1 2.0(4)
C23 Ir1 N2 C34 89.0(3)
C24 Ir1 N2 C34 177.5(4)
N1 Ir1 N2 C34 147.5(11)
N3 Ir1 N2 C34 -7.0(3)
N4 Ir1 N2 C34 -83.0(3)
C23 Ir1 N2 C30 -91.5(3)
C24 Ir1 N2 C30 -3.1(3)
N1 Ir1 N2 C30 -33.1(14)
N3 Ir1 N2 C30 172.4(3)
N4 Ir1 N2 C30 96.4(3)
C3 C4 N3 C5 -1.7(6)
C3 C4 N3 Ir1 173.2(3)
C6 C5 N3 C4 0.9(6)
C8 C5 N3 C4 179.2(4)
C6 C5 N3 Ir1 -174.3(3)
C8 C5 N3 Ir1 3.9(5)
C23 Ir1 N3 C4 1.5(3)
C24 Ir1 N3 C4 159.9(16)
N2 Ir1 N3 C4 98.3(3)
N1 Ir1 N3 C4 -79.1(3)
N4 Ir1 N3 C4 -175.7(3)
C23 Ir1 N3 C5 176.6(3)
C24 Ir1 N3 C5 -25.1(18)
N2 Ir1 N3 C5 -86.7(3)
N1 Ir1 N3 C5 95.9(3)
N4 Ir1 N3 C5 -0.7(3)
C11 C12 N4 C8 0.4(7)
C11 C12 N4 Ir1 177.0(4)
C9 C8 N4 C12 1.3(6)
C5 C8 N4 C12 -177.3(4)
C9 C8 N4 Ir1 -175.6(3)
C5 C8 N4 Ir1 5.8(5)
C23 Ir1 N4 C12 162.2(9)
C24 Ir1 N4 C12 -1.7(4)
N2 Ir1 N4 C12 -81.6(4)
N1 Ir1 N4 C12 93.7(4)
N3 Ir1 N4 C12 -179.6(4)
C23 Ir1 N4 C8 -21.1(11)
C24 Ir1 N4 C8 174.9(3)
N2 Ir1 N4 C8 95.1(3)
N1 Ir1 N4 C8 -89.7(3)
N3 Ir1 N4 C8 -2.9(3)

loop_
_platon_squeeze_void_nr
_platon_squeeze_void_average_x
_platon_squeeze_void_average_y
_platon_squeeze_void_average_z
_platon_squeeze_void_volume
_platon_squeeze_void_count_electrons
_platon_squeeze_void_content
1 0.500 0.000 0.500 271 82 ' '
2 0.579 0.124 0.159 33 -1 ' '
3 0.000 0.500 0.500 271 82 ' '
4 0.079 0.375 0.159 33 -1 ' '
5 -0.079 0.624 0.841 33 -1 ' '
6 0.421 0.875 0.841 33 -1 ' '
